data_4519482
loop_
_publ_author_name
'Patel, Jessica'
'Leduc, Zachary'
'Numez Avila, Aaron Gabriel'
'Glover, Joseph A.'
'Wu, Kelin'
'Zhang, Yuxing'
'Zhang, Jing'
'Zhai, Xiaoting'
'Jing, Huize'
'Chen, Alex M.'
'Chartrand, Daniel'
'Maris, Thierry'
'Day, Graeme M.'
'Wuest, James D.'

_publ_section_title
;
 Exploring Polymorphism: Hydrochloride Salts of Pitolisant and Analogues
;
_journal_name_full 'Crystal Growth & Design'
_journal_page_first 1268
_journal_page_last 1283
_journal_paper_doi 10.1021/acs.cgd.3c01245
_journal_volume 24
_journal_year 2024
_chemical_absolute_configuration ad
_chemical_formula_moiety 'C17 H27 Cl0.709 F0.291 N O, Cl, 0.391(H2 O1)'
_chemical_formula_sum 'C17 H27.78 Cl1.71 F0.29 N O1.39'
_chemical_formula_weight 334.56
_chemical_name_systematic
;
1-{3-[3-(4-fluorophenyl)propoxy]propyl}piperidin-1-ium 
1-{3-[3-(4-chlorophenyl)propoxy]propyl}piperidin-1-ium 
0.29:0.71 chloride hydrate
;
_space_group_crystal_system monoclinic
_space_group_IT_number 4
_space_group_name_Hall 'P 2yb'
_space_group_name_H-M_alt 'P 1 21 1'
_atom_sites_solution_hydrogens mixed
_atom_sites_solution_primary dual
_audit_creation_date 2022-12-05
_audit_creation_method
;FinalCif V118 by Daniel Kratzert, Freiburg 2023,
https://dkratzert.de/finalcif.html
;
_cell_angle_alpha 90
_cell_angle_beta 97.211(3)
_cell_angle_gamma 90
_cell_formula_units_Z 2
_cell_length_a 7.0843(4)
_cell_length_b 8.3389(5)
_cell_length_c 15.7617(10)
_cell_measurement_reflns_used 4312
_cell_measurement_temperature 150
_cell_measurement_theta_max 53.144
_cell_measurement_theta_min 4.923
_cell_volume 923.76(10)
_computing_cell_refinement
;
SAINT (2020) V8.40B; Integration Software for Single Crystal Data.
Bruker AXS Inc., Madison, WI 53719-1173.
;
_computing_data_collection
;
APEX 3 (2019) Bruker AXS Inc., Madison, WI 53719-1173.
;
_computing_data_reduction
;
SAINT (2020) V8.40B; Integration Software for Single Crystal Data.
Bruker AXS Inc., Madison, WI 53719-1173.
;
_computing_molecular_graphics 'Olex2 1.5 (Dolomanov et al., 2009)'
_computing_publication_material 'Olex2 1.5 (Dolomanov et al., 2009)'
_computing_structure_refinement 'XL  (Sheldrick, 2008)'
_computing_structure_solution 'SHELXT 2018/2 (Sheldrick, 2018)'
_diffrn_ambient_temperature 150
_diffrn_detector 'CMOS Area detector'
_diffrn_detector_area_resol_mean 10.42
_diffrn_detector_type 'Bruker CMOS Photon III '
_diffrn_measured_fraction_theta_full 0.998
_diffrn_measured_fraction_theta_max 0.993
_diffrn_measurement_device 'k-geometry diffractometer'
_diffrn_measurement_device_type 'Bruker Venture Metaljet'
_diffrn_measurement_method '\w and \f scans'
_diffrn_radiation_collimation 'Focusing mirrors'
_diffrn_radiation_monochromator 'Helios MX Mirror Optics'
_diffrn_radiation_probe x-ray
_diffrn_radiation_type 'Ga K\a'
_diffrn_radiation_wavelength 1.34139
_diffrn_reflns_av_R_equivalents 0.0439
_diffrn_reflns_av_unetI/netI 0.0577
_diffrn_reflns_Laue_measured_fraction_full 0.998
_diffrn_reflns_Laue_measured_fraction_max 0.993
_diffrn_reflns_limit_h_max 8
_diffrn_reflns_limit_h_min -8
_diffrn_reflns_limit_k_max 9
_diffrn_reflns_limit_k_min -10
_diffrn_reflns_limit_l_max 19
_diffrn_reflns_limit_l_min -19
_diffrn_reflns_number 8436
_diffrn_reflns_theta_full 53.594
_diffrn_reflns_theta_max 55.077
_diffrn_reflns_theta_min 2.458
_diffrn_source 'Metal Jet'
_diffrn_source_current 2.85
_diffrn_source_power 0.198759
_diffrn_source_target Ga
_diffrn_source_type 'Gallium Liquid Metal Jet Source'
_diffrn_source_voltage 69.74
_exptl_absorpt_coefficient_mu 1.857
_exptl_absorpt_correction_T_max 0.2536
_exptl_absorpt_correction_T_min 0.1452
_exptl_absorpt_correction_type multi-scan
_exptl_absorpt_process_details
;
SADABS-2016/2 (Bruker,2016/2) was used for absorption correction.
wR2(int) was 0.1186 before and 0.0819 after correction.
The Ratio of minimum to maximum transmission is 0.5726.
The \l/2 correction factor is Not present.
;
_exptl_crystal_colour 'clear light colourless'
_exptl_crystal_colour_lustre clear
_exptl_crystal_colour_modifier light
_exptl_crystal_colour_primary colourless
_exptl_crystal_density_diffrn 1.203
_exptl_crystal_description plate
_exptl_crystal_F_000 359
_exptl_crystal_size_max 0.24
_exptl_crystal_size_mid 0.11
_exptl_crystal_size_min 0.03
_refine_diff_density_max 0.555
_refine_diff_density_min -0.368
_refine_diff_density_rms 0.072
_refine_ls_abs_structure_details
;
 Refined as an inversion twin.
;
_refine_ls_abs_structure_Flack 0.17(7)
_refine_ls_extinction_coef .
_refine_ls_extinction_method none
_refine_ls_goodness_of_fit_ref 1.070
_refine_ls_hydrogen_treatment constr
_refine_ls_matrix_type full
_refine_ls_number_parameters 263
_refine_ls_number_reflns 3207
_refine_ls_number_restraints 376
_refine_ls_restrained_S_all 1.102
_refine_ls_R_factor_all 0.1151
_refine_ls_R_factor_gt 0.0810
_refine_ls_shift/su_max 0.000
_refine_ls_shift/su_mean 0.000
_refine_ls_structure_factor_coef Fsqd
_refine_ls_weighting_details 'w=1/[\s^2^(Fo^2^)+(0.1611P)^2^+0.3138P] where P=(Fo^2^+2Fc^2^)/3'
_refine_ls_weighting_scheme calc
_refine_ls_wR_factor_gt 0.2290
_refine_ls_wR_factor_ref 0.2604
_reflns_Friedel_coverage 0.701
_reflns_Friedel_fraction_full 0.828
_reflns_Friedel_fraction_max 0.808
_reflns_number_gt 2222
_reflns_number_total 3207
_reflns_threshold_expression 'I > 2\s(I)'
_cod_data_source_file Cl_F_jw25226-finalcif.cif
_cod_data_source_block jw25226
_cod_database_code 4519482

loop_
_space_group_symop_id
_space_group_symop_operation_xyz
1 'x, y, z'
2 '-x, y+1/2, -z'

loop_
_atom_site_label
_atom_site_type_symbol
_atom_site_fract_x
_atom_site_fract_y
_atom_site_fract_z
_atom_site_U_iso_or_equiv
_atom_site_adp_type
_atom_site_occupancy
_atom_site_site_symmetry_order
_atom_site_calc_flag
_atom_site_refinement_flags_posn
_atom_site_refinement_flags_adp
_atom_site_refinement_flags_occupancy
_atom_site_disorder_assembly
_atom_site_disorder_group
O1 O 0.7101(8) 0.5721(11) 0.7321(3) 0.0947(18) Uani 1 1 d . U . . .
F1A F -0.076(5) 0.396(8) 1.103(3) 0.125(2) Uani 0.291(12) 1 d D U P A 1
C1A C 0.661(6) 0.663(8) 0.793(3) 0.097(4) Uani 0.291(12) 1 d D U P A 1
H1AA H 0.582985 0.754571 0.768326 0.117 Uiso 0.291(12) 1 calc R U P A 1
H1AB H 0.775222 0.705609 0.828396 0.117 Uiso 0.291(12) 1 calc R U P A 1
C2A C 0.544(5) 0.552(5) 0.846(2) 0.092(4) Uani 0.291(12) 1 d D U P A 1
H2AA H 0.414968 0.538098 0.814766 0.110 Uiso 0.291(12) 1 calc R U P A 1
H2AB H 0.605535 0.445053 0.851135 0.110 Uiso 0.291(12) 1 calc R U P A 1
C3A C 0.529(4) 0.616(4) 0.9334(17) 0.087(4) Uani 0.291(12) 1 d D U P A 1
H3AA H 0.518775 0.734367 0.929423 0.105 Uiso 0.291(12) 1 calc R U P A 1
H3AB H 0.648378 0.590920 0.970432 0.105 Uiso 0.291(12) 1 calc R U P A 1
C4A C 0.364(3) 0.555(4) 0.9774(14) 0.088(3) Uani 0.291(12) 1 d DG U P A 1
C5A C 0.230(4) 0.459(4) 0.9294(14) 0.087(4) Uani 0.291(12) 1 d DG U P A 1
H5A H 0.244315 0.434403 0.871666 0.104 Uiso 0.291(12) 1 calc R U P A 1
C6A C 0.076(4) 0.398(5) 0.966(2) 0.087(4) Uani 0.291(12) 1 d DG U P A 1
H6A H -0.014823 0.332560 0.933105 0.105 Uiso 0.291(12) 1 calc R U P A 1
C7A C 0.056(4) 0.434(5) 1.050(2) 0.090(4) Uani 0.291(12) 1 d DG U P A 1
C8A C 0.190(4) 0.530(5) 1.0984(14) 0.091(4) Uani 0.291(12) 1 d DG U P A 1
H8A H 0.175605 0.554856 1.156169 0.109 Uiso 0.291(12) 1 calc R U P A 1
C9A C 0.343(4) 0.591(4) 1.0619(14) 0.088(4) Uani 0.291(12) 1 d DG U P A 1
H9A H 0.434745 0.656701 1.094731 0.105 Uiso 0.291(12) 1 calc R U P A 1
C10 C 0.8845(13) 0.605(2) 0.6996(6) 0.105(3) Uani 1 1 d . U . . .
H10A H 0.986933 0.539671 0.731451 0.125 Uiso 1 1 calc R U . . .
H10B H 0.917462 0.719136 0.709223 0.125 Uiso 1 1 calc R U . . .
C11 C 0.8753(13) 0.570(2) 0.6103(6) 0.103(3) Uani 1 1 d . U . . .
H11A H 1.001340 0.596697 0.593340 0.124 Uiso 1 1 calc R U . . .
H11B H 0.860558 0.452092 0.604241 0.124 Uiso 1 1 calc R U . . .
C12 C 0.7364(12) 0.6405(13) 0.5483(6) 0.082(2) Uani 1 1 d . U . . .
H12A H 0.747148 0.758575 0.553451 0.098 Uiso 1 1 calc R U . . .
H12B H 0.608572 0.610053 0.561922 0.098 Uiso 1 1 calc R U . . .
N1 N 0.7504(7) 0.5951(9) 0.4569(4) 0.0606(13) Uani 1 1 d . U . . .
H1 H 0.888471 0.595594 0.449347 0.073 Uiso 1 1 calc R U . . .
C13 C 0.6731(10) 0.4377(12) 0.4277(5) 0.074(2) Uani 1 1 d D U . . .
H13A H 0.737976 0.353268 0.464703 0.089 Uiso 1 1 calc R U . . .
H13B H 0.536149 0.434296 0.434588 0.089 Uiso 1 1 calc R U . . .
C14 C 0.6950(14) 0.4020(16) 0.3388(5) 0.106(3) Uani 1 1 d D U . . .
H14A H 0.635616 0.297296 0.322324 0.127 Uiso 1 1 calc R U . . .
H14B H 0.831746 0.395789 0.331933 0.127 Uiso 1 1 calc R U . . .
C17 C 0.6572(13) 0.7286(14) 0.4031(7) 0.094(3) Uani 1 1 d D U . . .
H17A H 0.723133 0.830843 0.419206 0.113 Uiso 1 1 calc R U . . .
H17B H 0.523088 0.739279 0.413840 0.113 Uiso 1 1 calc R U . . .
Cl2 Cl 1.17507(18) 0.5841(3) 0.43256(13) 0.0731(7) Uani 1 1 d . . . . .
O2 O 0.847(3) 0.248(2) 0.7533(10) 0.089(7) Uani 0.39(2) 1 d . . P . .
H2A H 0.808641 0.347071 0.757004 0.134 Uiso 0.39(2) 1 d R U P . .
H2B H 0.788581 0.187861 0.786865 0.134 Uiso 0.39(2) 1 d R U P . .
C16 C 0.6643(17) 0.6957(14) 0.3090(7) 0.117(3) Uani 1 1 d D U . . .
H16A H 0.581841 0.773982 0.274728 0.140 Uiso 1 1 calc R U . . .
H16B H 0.796177 0.711892 0.296059 0.140 Uiso 1 1 calc R U . . .
C15 C 0.6020(19) 0.5309(13) 0.2831(7) 0.120(4) Uani 1 1 d D U . . .
H15A H 0.628826 0.512138 0.223753 0.144 Uiso 1 1 calc R U . . .
H15B H 0.462561 0.523381 0.283262 0.144 Uiso 1 1 calc R U . . .
Cl1B Cl -0.1098(8) 0.4277(12) 1.1117(5) 0.125(2) Uani 0.709(12) 1 d D . P A 2
C1B C 0.714(2) 0.660(3) 0.8080(10) 0.095(3) Uani 0.709(12) 1 d D U P A 2
H1BA H 0.737099 0.774562 0.796733 0.114 Uiso 0.709(12) 1 calc R U P A 2
H1BB H 0.819277 0.620826 0.850355 0.114 Uiso 0.709(12) 1 calc R U P A 2
C2B C 0.523(2) 0.641(3) 0.8439(10) 0.096(3) Uani 0.709(12) 1 d D U P A 2
H2BA H 0.495762 0.738093 0.875994 0.115 Uiso 0.709(12) 1 calc R U P A 2
H2BB H 0.419348 0.625185 0.796550 0.115 Uiso 0.709(12) 1 calc R U P A 2
C3B C 0.5362(18) 0.500(2) 0.9013(9) 0.089(3) Uani 0.709(12) 1 d D U P A 2
H3BA H 0.657623 0.504961 0.939875 0.107 Uiso 0.709(12) 1 calc R U P A 2
H3BB H 0.538430 0.401300 0.866374 0.107 Uiso 0.709(12) 1 calc R U P A 2
C4B C 0.3720(11) 0.4884(15) 0.9553(5) 0.085(3) Uani 0.709(12) 1 d DG U P A 2
C5B C 0.2118(15) 0.3983(16) 0.9263(6) 0.088(3) Uani 0.709(12) 1 d DG U P A 2
H5B H 0.202662 0.346800 0.872149 0.106 Uiso 0.709(12) 1 calc R U P A 2
C6B C 0.0648(15) 0.3834(19) 0.9765(8) 0.090(3) Uani 0.709(12) 1 d DG U P A 2
H6B H -0.044692 0.321848 0.956686 0.108 Uiso 0.709(12) 1 calc R U P A 2
C7B C 0.0782(13) 0.459(2) 1.0557(7) 0.086(3) Uani 0.709(12) 1 d DG U P A 2
C8B C 0.2384(13) 0.5488(17) 1.0847(6) 0.087(3) Uani 0.709(12) 1 d DG U P A 2
H8B H 0.247518 0.600282 1.138835 0.104 Uiso 0.709(12) 1 calc R U P A 2
C9B C 0.3853(10) 0.5637(14) 1.0345(6) 0.084(3) Uani 0.709(12) 1 d DG U P A 2
H9B H 0.494874 0.625238 1.054299 0.100 Uiso 0.709(12) 1 calc R U P A 2

loop_
_atom_site_aniso_label
_atom_site_aniso_U_11
_atom_site_aniso_U_22
_atom_site_aniso_U_33
_atom_site_aniso_U_23
_atom_site_aniso_U_13
_atom_site_aniso_U_12
O1 0.076(3) 0.133(5) 0.073(3) -0.006(4) 0.003(2) -0.001(4)
F1A 0.063(3) 0.189(6) 0.130(3) 0.040(4) 0.0347(19) 0.022(3)
C1A 0.072(8) 0.123(8) 0.096(7) -0.003(7) 0.008(7) 0.005(8)
C2A 0.072(7) 0.109(8) 0.091(7) 0.005(7) 0.003(6) 0.009(7)
C3A 0.067(6) 0.102(8) 0.090(7) 0.010(7) 0.002(6) 0.005(7)
C4A 0.066(5) 0.096(7) 0.098(6) 0.014(6) -0.002(6) -0.003(6)
C5A 0.063(6) 0.096(8) 0.098(7) 0.014(7) 0.000(6) -0.004(7)
C6A 0.061(6) 0.097(7) 0.103(7) 0.016(7) 0.001(6) -0.002(6)
C7A 0.061(6) 0.101(7) 0.107(7) 0.017(6) 0.007(6) 0.003(6)
C8A 0.063(7) 0.100(7) 0.108(7) 0.018(7) 0.006(6) 0.002(7)
C9A 0.063(7) 0.098(7) 0.100(7) 0.020(7) 0.002(6) -0.001(7)
C10 0.067(4) 0.157(8) 0.089(5) -0.013(6) 0.003(4) 0.002(6)
C11 0.070(4) 0.150(7) 0.086(5) 0.001(6) -0.002(4) 0.016(6)
C12 0.058(4) 0.094(6) 0.093(5) -0.012(4) 0.012(3) 0.007(4)
N1 0.037(2) 0.064(3) 0.081(3) 0.001(3) 0.012(2) 0.002(3)
C13 0.046(4) 0.062(5) 0.114(5) -0.019(4) 0.012(4) -0.005(3)
C14 0.070(5) 0.133(7) 0.110(6) -0.030(6) -0.005(4) 0.019(5)
C17 0.054(4) 0.075(6) 0.156(7) 0.019(6) 0.016(4) 0.006(4)
Cl2 0.0337(7) 0.0550(9) 0.1327(16) -0.0002(11) 0.0182(7) 0.0012(8)
O2 0.109(13) 0.073(11) 0.087(10) 0.012(8) 0.018(8) 0.001(9)
C16 0.100(6) 0.129(8) 0.130(7) 0.065(6) 0.051(5) 0.030(6)
C15 0.114(7) 0.157(9) 0.095(6) 0.010(6) 0.031(5) 0.024(7)
Cl1B 0.063(3) 0.189(6) 0.130(3) 0.040(4) 0.0347(19) 0.022(3)
C1B 0.066(6) 0.127(7) 0.091(6) -0.005(6) 0.006(5) 0.002(6)
C2B 0.072(5) 0.119(7) 0.097(6) 0.008(6) 0.015(5) 0.008(6)
C3B 0.073(5) 0.100(7) 0.094(6) 0.013(6) 0.010(5) 0.009(5)
C4B 0.064(4) 0.098(6) 0.092(5) 0.020(5) 0.001(4) 0.005(5)
C5B 0.064(5) 0.097(7) 0.100(5) 0.003(6) -0.004(4) -0.005(5)
C6B 0.062(5) 0.101(6) 0.104(6) 0.015(6) -0.002(5) 0.002(5)
C7B 0.054(5) 0.093(6) 0.109(6) 0.021(5) 0.006(5) 0.003(5)
C8B 0.059(6) 0.101(7) 0.100(6) 0.017(5) 0.008(4) 0.000(5)
C9B 0.058(5) 0.098(6) 0.095(6) 0.019(6) 0.010(4) 0.003(5)

loop_
_atom_type_symbol
_atom_type_description
_atom_type_scat_dispersion_real
_atom_type_scat_dispersion_imag
_atom_type_scat_source
C C 0.0137 0.0067 'International Tables Vol C Tables 4.2.6.8 and 6.1.1.4'
H H 0.0000 0.0000 'International Tables Vol C Tables 4.2.6.8 and 6.1.1.4'
Cl Cl 0.3281 0.5435 'International Tables Vol C Tables 4.2.6.8 and 6.1.1.4'
F F 0.0583 0.0400 'International Tables Vol C Tables 4.2.6.8 and 6.1.1.4'
N N 0.0241 0.0134 'International Tables Vol C Tables 4.2.6.8 and 6.1.1.4'
O O 0.0389 0.0241 'International Tables Vol C Tables 4.2.6.8 and 6.1.1.4'

loop_
_geom_angle_atom_site_label_1
_geom_angle_atom_site_label_2
_geom_angle_atom_site_label_3
_geom_angle
_geom_angle_site_symmetry_1
_geom_angle_site_symmetry_3
C1A O1 C10 118(2) . .
C1B O1 C10 106.4(9) . .
O1 C1A H1AA 110.8 . .
O1 C1A H1AB 110.8 . .
O1 C1A C2A 105(4) . .
H1AA C1A H1AB 108.9 . .
C2A C1A H1AA 110.8 . .
C2A C1A H1AB 110.8 . .
C1A C2A H2AA 109.0 . .
C1A C2A H2AB 109.0 . .
H2AA C2A H2AB 107.8 . .
C3A C2A C1A 113(3) . .
C3A C2A H2AA 109.0 . .
C3A C2A H2AB 109.0 . .
C2A C3A H3AA 108.1 . .
C2A C3A H3AB 108.1 . .
C2A C3A C4A 117(2) . .
H3AA C3A H3AB 107.3 . .
C4A C3A H3AA 108.1 . .
C4A C3A H3AB 108.1 . .
C5A C4A C3A 117.0(17) . .
C5A C4A C9A 120.0 . .
C9A C4A C3A 123.0(17) . .
C4A C5A H5A 120.0 . .
C6A C5A C4A 120.0 . .
C6A C5A H5A 120.0 . .
C5A C6A H6A 120.0 . .
C7A C6A C5A 120.0 . .
C7A C6A H6A 120.0 . .
F1A C7A C6A 134(4) . .
F1A C7A C8A 106(4) . .
C6A C7A C8A 120.0 . .
C7A C8A H8A 120.0 . .
C9A C8A C7A 120.0 . .
C9A C8A H8A 120.0 . .
C4A C9A H9A 120.0 . .
C8A C9A C4A 120.0 . .
C8A C9A H9A 120.0 . .
O1 C10 H10A 109.1 . .
O1 C10 H10B 109.1 . .
O1 C10 C11 112.4(8) . .
H10A C10 H10B 107.9 . .
C11 C10 H10A 109.1 . .
C11 C10 H10B 109.1 . .
C10 C11 H11A 106.8 . .
C10 C11 H11B 106.8 . .
H11A C11 H11B 106.6 . .
C12 C11 C10 122.3(11) . .
C12 C11 H11A 106.8 . .
C12 C11 H11B 106.8 . .
C11 C12 H12A 108.4 . .
C11 C12 H12B 108.4 . .
C11 C12 N1 115.5(8) . .
H12A C12 H12B 107.5 . .
N1 C12 H12A 108.4 . .
N1 C12 H12B 108.4 . .
C12 N1 H1 107.3 . .
C13 N1 C12 117.2(7) . .
C13 N1 H1 107.3 . .
C13 N1 C17 111.3(6) . .
C17 N1 C12 106.1(7) . .
C17 N1 H1 107.3 . .
N1 C13 H13A 108.8 . .
N1 C13 H13B 108.8 . .
H13A C13 H13B 107.7 . .
C14 C13 N1 113.7(8) . .
C14 C13 H13A 108.8 . .
C14 C13 H13B 108.8 . .
C13 C14 H14A 109.9 . .
C13 C14 H14B 109.9 . .
C13 C14 C15 109.1(9) . .
H14A C14 H14B 108.3 . .
C15 C14 H14A 109.9 . .
C15 C14 H14B 109.9 . .
N1 C17 H17A 109.5 . .
N1 C17 H17B 109.5 . .
N1 C17 C16 110.7(9) . .
H17A C17 H17B 108.1 . .
C16 C17 H17A 109.5 . .
C16 C17 H17B 109.5 . .
H2A O2 H2B 109.4 . .
C17 C16 H16A 109.0 . .
C17 C16 H16B 109.0 . .
H16A C16 H16B 107.8 . .
C15 C16 C17 113.0(9) . .
C15 C16 H16A 109.0 . .
C15 C16 H16B 109.0 . .
C14 C15 H15A 108.7 . .
C14 C15 H15B 108.7 . .
C16 C15 C14 114.3(10) . .
C16 C15 H15A 108.7 . .
C16 C15 H15B 108.7 . .
H15A C15 H15B 107.6 . .
O1 C1B H1BA 109.8 . .
O1 C1B H1BB 109.8 . .
O1 C1B C2B 109.6(13) . .
H1BA C1B H1BB 108.2 . .
C2B C1B H1BA 109.8 . .
C2B C1B H1BB 109.8 . .
C1B C2B H2BA 110.0 . .
C1B C2B H2BB 110.0 . .
H2BA C2B H2BB 108.3 . .
C3B C2B C1B 108.6(15) . .
C3B C2B H2BA 110.0 . .
C3B C2B H2BB 110.0 . .
C2B C3B H3BA 108.9 . .
C2B C3B H3BB 108.9 . .
C2B C3B C4B 113.4(12) . .
H3BA C3B H3BB 107.7 . .
C4B C3B H3BA 108.9 . .
C4B C3B H3BB 108.9 . .
C5B C4B C3B 119.9(9) . .
C5B C4B C9B 120.0 . .
C9B C4B C3B 120.1(9) . .
C4B C5B H5B 120.0 . .
C6B C5B C4B 120.0 . .
C6B C5B H5B 120.0 . .
C5B C6B H6B 120.0 . .
C5B C6B C7B 120.0 . .
C7B C6B H6B 120.0 . .
C6B C7B Cl1B 115.2(8) . .
C8B C7B Cl1B 124.7(8) . .
C8B C7B C6B 120.0 . .
C7B C8B H8B 120.0 . .
C7B C8B C9B 120.0 . .
C9B C8B H8B 120.0 . .
C4B C9B H9B 120.0 . .
C8B C9B C4B 120.0 . .
C8B C9B H9B 120.0 . .

loop_
_geom_bond_atom_site_label_1
_geom_bond_atom_site_label_2
_geom_bond_distance
_geom_bond_site_symmetry_2
O1 C1A 1.30(6) .
O1 C10 1.422(12) .
O1 C1B 1.40(2) .
F1A C7A 1.361(3) .
C1A H1AA 0.9900 .
C1A H1AB 0.9900 .
C1A C2A 1.56(3) .
C2A H2AA 0.9900 .
C2A H2AB 0.9900 .
C2A C3A 1.50(3) .
C3A H3AA 0.9900 .
C3A H3AB 0.9900 .
C3A C4A 1.52(2) .
C4A C5A 1.3900 .
C4A C9A 1.3900 .
C5A H5A 0.9500 .
C5A C6A 1.3900 .
C6A H6A 0.9500 .
C6A C7A 1.3900 .
C7A C8A 1.3900 .
C8A H8A 0.9500 .
C8A C9A 1.3900 .
C9A H9A 0.9500 .
C10 H10A 0.9900 .
C10 H10B 0.9900 .
C10 C11 1.430(14) .
C11 H11A 0.9900 .
C11 H11B 0.9900 .
C11 C12 1.425(13) .
C12 H12A 0.9900 .
C12 H12B 0.9900 .
C12 N1 1.503(11) .
N1 H1 1.0000 .
N1 C13 1.474(12) .
N1 C17 1.501(13) .
C13 H13A 0.9900 .
C13 H13B 0.9900 .
C13 C14 1.459(9) .
C14 H14A 0.9900 .
C14 H14B 0.9900 .
C14 C15 1.488(10) .
C17 H17A 0.9900 .
C17 H17B 0.9900 .
C17 C16 1.515(10) .
O2 H2A 0.8706 .
O2 H2B 0.8718 .
C16 H16A 0.9900 .
C16 H16B 0.9900 .
C16 C15 1.485(10) .
C15 H15A 0.9900 .
C15 H15B 0.9900 .
Cl1B C7B 1.707(3) .
C1B H1BA 0.9900 .
C1B H1BB 0.9900 .
C1B C2B 1.538(19) .
C2B H2BA 0.9900 .
C2B H2BB 0.9900 .
C2B C3B 1.48(2) .
C3B H3BA 0.9900 .
C3B H3BB 0.9900 .
C3B C4B 1.528(13) .
C4B C5B 1.3900 .
C4B C9B 1.3900 .
C5B H5B 0.9500 .
C5B C6B 1.3900 .
C6B H6B 0.9500 .
C6B C7B 1.3900 .
C7B C8B 1.3900 .
C8B H8B 0.9500 .
C8B C9B 1.3900 .
C9B H9B 0.9500 .

loop_
_geom_torsion_atom_site_label_1
_geom_torsion_atom_site_label_2
_geom_torsion_atom_site_label_3
_geom_torsion_atom_site_label_4
_geom_torsion
_geom_torsion_site_symmetry_1
_geom_torsion_site_symmetry_2
_geom_torsion_site_symmetry_3
_geom_torsion_site_symmetry_4
O1 C1A C2A C3A 161(3) . . . .
O1 C10 C11 C12 56(2) . . . .
O1 C1B C2B C3B 89.6(17) . . . .
F1A C7A C8A C9A -179(4) . . . .
C1A O1 C10 C11 -146(3) . . . .
C1A C2A C3A C4A 158(4) . . . .
C2A C3A C4A C5A -7(4) . . . .
C2A C3A C4A C9A 173(3) . . . .
C3A C4A C5A C6A 180(3) . . . .
C3A C4A C9A C8A -180(3) . . . .
C4A C5A C6A C7A 0.0 . . . .
C5A C4A C9A C8A 0.0 . . . .
C5A C6A C7A F1A 179(5) . . . .
C5A C6A C7A C8A 0.0 . . . .
C6A C7A C8A C9A 0.0 . . . .
C7A C8A C9A C4A 0.0 . . . .
C9A C4A C5A C6A 0.0 . . . .
C10 O1 C1A C2A -149(2) . . . .
C10 O1 C1B C2B 175.9(14) . . . .
C10 C11 C12 N1 178.1(12) . . . .
C11 C12 N1 C13 79.0(11) . . . .
C11 C12 N1 C17 -156.0(10) . . . .
C12 N1 C13 C14 -179.1(7) . . . .
C12 N1 C17 C16 179.6(8) . . . .
N1 C13 C14 C15 -57.1(11) . . . .
N1 C17 C16 C15 48.2(12) . . . .
C13 N1 C17 C16 -51.8(9) . . . .
C13 C14 C15 C16 52.6(13) . . . .
C17 N1 C13 C14 58.5(8) . . . .
C17 C16 C15 C14 -49.8(14) . . . .
Cl1B C7B C8B C9B 178.7(13) . . . .
C1B O1 C10 C11 -160.0(14) . . . .
C1B C2B C3B C4B 167.9(13) . . . .
C2B C3B C4B C5B 93.3(16) . . . .
C2B C3B C4B C9B -88.8(15) . . . .
C3B C4B C5B C6B 178.0(11) . . . .
C3B C4B C9B C8B -177.9(12) . . . .
C4B C5B C6B C7B 0.0 . . . .
C5B C4B C9B C8B 0.0 . . . .
C5B C6B C7B Cl1B -178.8(12) . . . .
C5B C6B C7B C8B 0.0 . . . .
C6B C7B C8B C9B 0.0 . . . .
C7B C8B C9B C4B 0.0 . . . .
C9B C4B C5B C6B 0.0 . . . .

_cod_database_fobs_code 4519482
